data_2019448
loop_
_publ_author_name
'Liang, Guang-Ming'
'Shang, Jing'
'Yang, Kun-Guo'
'Ma, Kai'
'Ni, Qing-Ling'

_publ_section_title
;
 Counter-anion role in the formation of two supramolecular complexes:
 [Ag~2~(DPP)~2~](ClO~4~)~2~&#x00B7;CH~3~CN and [Ag~2~(DPP)~2~(NO~3~)~2~]
 {DPP is <i>N</i>-[(diphenylphosphanyl)methyl]pyridin-4-amine}
;
_journal_coeditor_code FG3317
_journal_issue 4
_journal_name_full 'Acta Crystallographica Section C'
_journal_page_first 379
_journal_page_last 383
_journal_paper_doi 10.1107/S2053229614005725
_journal_volume 70
_journal_year 2014
_chemical_formula_iupac '[Ag2 (C18 H17 N2 P)2 (N O3)2]'
_chemical_formula_moiety 'C36 H34 Ag2 N6 O6 P2'
_chemical_formula_sum 'C36 H34 Ag2 N6 O6 P2'
_chemical_formula_weight 924.37
_chemical_name_systematic
bis{\m-<i>N</i>-[(diphenylphosphanyl)methyl]pyridin-4-amine-\k^2^<i>N</i>^1^:<i>P</i>}bis[(nitrato-\k^2^<i>O</i>,<i>O</i>)silver]
_space_group_IT_number 14
_symmetry_cell_setting monoclinic
_symmetry_space_group_name_Hall '-P 2ybc'
_symmetry_space_group_name_H-M 'P 1 21/c 1'
_atom_sites_solution_hydrogens geom
_atom_sites_solution_primary direct
_atom_sites_solution_secondary difmap
_audit_creation_method SHELXL97
_cell_angle_alpha 90.00
_cell_angle_beta 97.475(4)
_cell_angle_gamma 90.00
_cell_formula_units_Z 4
_cell_length_a 13.448(5)
_cell_length_b 17.498(6)
_cell_length_c 16.006(5)
_cell_measurement_temperature 296(2)
_cell_measurement_theta_max 28.05
_cell_measurement_theta_min 2.60
_cell_volume 3734(2)
_computing_cell_refinement 'SAINT (Bruker, 2007)'
_computing_data_collection 'SMART (Bruker, 2001)'
_computing_data_reduction 'SAINT (Bruker, 2007)'
_computing_molecular_graphics 'SHELXTL97 (Sheldrick, 2008)'
_computing_publication_material 'SHELXTL97 (Sheldrick, 2008)'
_computing_structure_refinement 'SHELXL97 (Sheldrick, 2008)'
_computing_structure_solution 'SHELXS97 (Sheldrick, 2008)'
_diffrn_ambient_temperature 296(2)
_diffrn_measured_fraction_theta_full 0.979
_diffrn_measured_fraction_theta_max 0.979
_diffrn_measurement_device_type 'Bruker SMART CCD area-detector'
_diffrn_measurement_method \w
_diffrn_radiation_monochromator graphite
_diffrn_radiation_source 'fine-focus sealed tube'
_diffrn_radiation_type MoK\a
_diffrn_radiation_wavelength 0.71073
_diffrn_reflns_av_R_equivalents 0.0287
_diffrn_reflns_av_sigmaI/netI 0.0338
_diffrn_reflns_limit_h_max 17
_diffrn_reflns_limit_h_min -10
_diffrn_reflns_limit_k_max 22
_diffrn_reflns_limit_k_min -22
_diffrn_reflns_limit_l_max 20
_diffrn_reflns_limit_l_min -20
_diffrn_reflns_number 24006
_diffrn_reflns_theta_full 27.58
_diffrn_reflns_theta_max 27.58
_diffrn_reflns_theta_min 1.53
_exptl_absorpt_coefficient_mu 1.188
_exptl_absorpt_correction_T_max 0.8905
_exptl_absorpt_correction_T_min 0.7971
_exptl_absorpt_correction_type multi-scan
_exptl_absorpt_process_details '(SADABS; Bruker, 2001)'
_exptl_crystal_colour colourless
_exptl_crystal_density_diffrn 1.644
_exptl_crystal_density_method 'not measured'
_exptl_crystal_description block
_exptl_crystal_F_000 1856
_exptl_crystal_size_max 0.20
_exptl_crystal_size_mid 0.10
_exptl_crystal_size_min 0.10
_refine_diff_density_max 0.384
_refine_diff_density_min -0.889
_refine_ls_extinction_method none
_refine_ls_goodness_of_fit_ref 1.023
_refine_ls_hydrogen_treatment constr
_refine_ls_matrix_type full
_refine_ls_number_parameters 469
_refine_ls_number_reflns 8472
_refine_ls_number_restraints 0
_refine_ls_restrained_S_all 1.023
_refine_ls_R_factor_all 0.0439
_refine_ls_R_factor_gt 0.0298
_refine_ls_shift/su_max 0.004
_refine_ls_shift/su_mean 0.000
_refine_ls_structure_factor_coef Fsqd
_refine_ls_weighting_details 'calc w = 1/[\s^2^(Fo^2^)+(0.0434P)^2^+0.0000P] where P=(Fo^2^+2Fc^2^)/3'
_refine_ls_weighting_scheme calc
_refine_ls_wR_factor_gt 0.0729
_refine_ls_wR_factor_ref 0.0805
_reflns_number_gt 6592
_reflns_number_total 8472
_reflns_threshold_expression I>2\s(I)
_cod_data_source_file fg3317sup1.cif
_cod_data_source_block 2
_cod_original_sg_symbol_H-M 'P 21/c'
_cod_database_code 2019448
_cod_database_fobs_code 2019448

loop_
_symmetry_equiv_pos_as_xyz
'x, y, z'
'-x, y+1/2, -z+1/2'
'-x, -y, -z'
'x, -y-1/2, z-1/2'

loop_
_atom_site_type_symbol
_atom_site_label
_atom_site_fract_x
_atom_site_fract_y
_atom_site_fract_z
_atom_site_U_iso_or_equiv
_atom_site_adp_type
_atom_site_calc_flag
_atom_site_refinement_flags
_atom_site_occupancy
_atom_site_symmetry_multiplicity
Ag Ag1 0.530647(15) 0.509563(10) 0.204426(12) 0.04690(7) Uani d . 1 1
P P1 0.51910(4) 0.39222(3) 0.27560(3) 0.03469(13) Uani d . 1 1
N N1 0.49043(16) 0.41706(11) -0.09121(12) 0.0444(5) Uani d . 1 1
N N2 0.49198(15) 0.29787(11) 0.13468(11) 0.0429(5) Uani d . 1 1
H H2B 0.4475 0.2625 0.1339 0.052 Uiso d R 1 1
C C1 0.49460(17) 0.33701(11) 0.06218(14) 0.0373(5) Uani d . 1 1
C C2 0.4189(2) 0.32552(13) -0.00539(15) 0.0472(6) Uani d . 1 1
H H2A 0.3680 0.2905 -0.0006 0.057 Uiso calc R 1 1
C C3 0.4199(2) 0.36564(14) -0.07810(15) 0.0485(6) Uani d . 1 1
H H3A 0.3683 0.3569 -0.1216 0.058 Uiso calc R 1 1
C C4 0.56390(19) 0.42666(13) -0.02697(15) 0.0450(6) Uani d . 1 1
H H4A 0.6147 0.4611 -0.0345 0.054 Uiso calc R 1 1
C C5 0.56990(17) 0.38968(13) 0.04888(14) 0.0398(5) Uani d . 1 1
H H5A 0.6229 0.3992 0.0909 0.048 Uiso calc R 1 1
C C6 0.55601(18) 0.30921(13) 0.21275(14) 0.0402(5) Uani d . 1 1
H H6A 0.6242 0.3169 0.2008 0.048 Uiso calc R 1 1
H H6B 0.5553 0.2632 0.2465 0.048 Uiso calc R 1 1
C C7 0.59728(16) 0.38149(13) 0.37663(14) 0.0374(5) Uani d . 1 1
C C8 0.60856(17) 0.31144(13) 0.41723(14) 0.0421(5) Uani d . 1 1
H H8A 0.5804 0.2680 0.3902 0.051 Uiso calc R 1 1
C C9 0.66056(19) 0.30513(16) 0.49659(15) 0.0510(6) Uani d . 1 1
H H9A 0.6685 0.2576 0.5225 0.061 Uiso calc R 1 1
C C10 0.7008(2) 0.36917(19) 0.53764(17) 0.0634(8) Uani d . 1 1
H H10A 0.7351 0.3651 0.5918 0.076 Uiso calc R 1 1
C C11 0.6905(3) 0.4384(2) 0.4991(2) 0.0771(9) Uani d . 1 1
H H11A 0.7180 0.4816 0.5270 0.092 Uiso calc R 1 1
C C12 0.6391(2) 0.44519(16) 0.41825(18) 0.0631(8) Uani d . 1 1
H H12A 0.6329 0.4928 0.3922 0.076 Uiso calc R 1 1
C C13 0.39427(16) 0.36832(11) 0.30128(14) 0.0355(5) Uani d . 1 1
C C14 0.37305(18) 0.36469(14) 0.38424(15) 0.0472(6) Uani d . 1 1
H H14A 0.4245 0.3719 0.4283 0.057 Uiso calc R 1 1
C C15 0.2770(2) 0.35061(15) 0.40192(17) 0.0540(7) Uani d . 1 1
H H15A 0.2643 0.3482 0.4576 0.065 Uiso calc R 1 1
C C16 0.1998(2) 0.34013(14) 0.33739(18) 0.0527(7) Uani d . 1 1
H H16A 0.1351 0.3308 0.3494 0.063 Uiso calc R 1 1
C C17 0.2187(2) 0.34360(15) 0.25528(18) 0.0576(7) Uani d . 1 1
H H17A 0.1669 0.3362 0.2116 0.069 Uiso calc R 1 1
C C18 0.31548(18) 0.35813(15) 0.23730(15) 0.0490(6) Uani d . 1 1
H H18A 0.3274 0.3610 0.1814 0.059 Uiso calc R 1 1
N N5 0.64176(16) 0.63684(11) 0.31203(13) 0.0457(5) Uani d . 1 1
O O1 0.68227(15) 0.68426(11) 0.36233(14) 0.0714(6) Uani d . 1 1
O O2 0.54888(15) 0.63702(12) 0.29282(15) 0.0744(6) Uani d . 1 1
O O3 0.69176(14) 0.58799(10) 0.27911(13) 0.0599(5) Uani d . 1 1
Ag Ag2 0.948112(16) 1.031511(11) 0.806690(12) 0.05028(7) Uani d . 1 1
P P2 0.96514(5) 0.92081(3) 0.72632(3) 0.03697(13) Uani d . 1 1
N N3 1.01525(15) 0.90435(10) 1.07593(12) 0.0414(4) Uani d . 1 1
N N4 0.97578(15) 0.80084(11) 0.83938(11) 0.0435(5) Uani d . 1 1
H H4B 1.0090 0.7596 0.8339 0.052 Uiso d R 1 1
C C19 0.98394(17) 0.83311(12) 0.91674(13) 0.0357(5) Uani d . 1 1
C C20 1.06046(19) 0.80921(13) 0.97965(14) 0.0451(6) Uani d . 1 1
H H20A 1.1018 0.7685 0.9697 0.054 Uiso calc R 1 1
C C21 1.07377(19) 0.84648(13) 1.05596(15) 0.0453(6) Uani d . 1 1
H H21A 1.1261 0.8308 1.0960 0.054 Uiso calc R 1 1
C C22 0.93888(18) 0.92384(13) 1.01702(14) 0.0414(5) Uani d . 1 1
H H22A 0.8961 0.9626 1.0301 0.050 Uiso calc R 1 1
C C23 0.91964(17) 0.89065(13) 0.93906(14) 0.0386(5) Uani d . 1 1
H H23A 0.8647 0.9060 0.9014 0.046 Uiso calc R 1 1
C C24 0.91577(18) 0.83046(13) 0.76570(14) 0.0428(5) Uani d . 1 1
H H24A 0.8482 0.8393 0.7787 0.051 Uiso calc R 1 1
H H24B 0.9120 0.7924 0.7213 0.051 Uiso calc R 1 1
C C25 0.90645(18) 0.92720(14) 0.61701(14) 0.0439(5) Uani d . 1 1
C C26 0.8839(3) 0.86482(18) 0.56470(17) 0.0724(9) Uani d . 1 1
H H26A 0.8946 0.8157 0.5861 0.087 Uiso calc R 1 1
C C27 0.8462(3) 0.8747(2) 0.48184(19) 0.0935(12) Uani d . 1 1
H H27A 0.8309 0.8322 0.4477 0.112 Uiso calc R 1 1
C C28 0.8310(3) 0.9455(2) 0.44909(19) 0.0823(10) Uani d . 1 1
H H28A 0.8064 0.9515 0.3924 0.099 Uiso calc R 1 1
C C29 0.8515(3) 1.0079(2) 0.4988(2) 0.0848(11) Uani d . 1 1
H H29A 0.8398 1.0567 0.4766 0.102 Uiso calc R 1 1
C C30 0.8900(3) 0.99846(17) 0.58287(18) 0.0667(8) Uani d . 1 1
H H30A 0.9049 1.0413 0.6166 0.080 Uiso calc R 1 1
C C31 1.09599(17) 0.89874(12) 0.71842(14) 0.0375(5) Uani d . 1 1
C C32 1.1251(2) 0.83544(15) 0.6761(2) 0.0653(8) Uani d . 1 1
H H32A 1.0767 0.8015 0.6514 0.078 Uiso calc R 1 1
C C33 1.2243(2) 0.82208(18) 0.6701(2) 0.0790(10) Uani d . 1 1
H H33A 1.2425 0.7793 0.6411 0.095 Uiso calc R 1 1
C C34 1.2968(2) 0.87061(17) 0.7062(2) 0.0651(8) Uani d . 1 1
H H34A 1.3639 0.8613 0.7015 0.078 Uiso calc R 1 1
C C35 1.2700(2) 0.93291(17) 0.74934(19) 0.0627(8) Uani d . 1 1
H H35A 1.3192 0.9658 0.7749 0.075 Uiso calc R 1 1
C C36 1.1702(2) 0.94759(14) 0.75541(16) 0.0510(6) Uani d . 1 1
H H36A 1.1527 0.9905 0.7845 0.061 Uiso calc R 1 1
O O4 0.79309(14) 1.11428(11) 0.74249(13) 0.0657(5) Uani d . 1 1
O O5 0.80158(17) 1.20439(13) 0.65210(14) 0.0805(7) Uani d . 1 1
O O6 0.93558(15) 1.16341(10) 0.72664(13) 0.0633(5) Uani d . 1 1
N N6 0.84259(17) 1.16112(11) 0.70640(13) 0.0491(5) Uani d . 1 1

loop_
_atom_site_aniso_label
_atom_site_aniso_U_11
_atom_site_aniso_U_22
_atom_site_aniso_U_33
_atom_site_aniso_U_12
_atom_site_aniso_U_13
_atom_site_aniso_U_23
Ag1 0.05831(14) 0.03519(10) 0.04811(12) -0.00184(8) 0.01032(9) 0.00993(7)
P1 0.0373(3) 0.0311(3) 0.0351(3) -0.0013(2) 0.0027(2) 0.0041(2)
N1 0.0577(13) 0.0366(10) 0.0397(11) -0.0034(9) 0.0091(10) 0.0045(8)
N2 0.0566(12) 0.0355(10) 0.0369(10) -0.0108(9) 0.0071(9) 0.0011(8)
C1 0.0471(14) 0.0276(10) 0.0387(12) 0.0007(9) 0.0114(10) -0.0014(9)
C2 0.0543(15) 0.0431(13) 0.0442(13) -0.0147(11) 0.0061(12) 0.0017(10)
C3 0.0578(16) 0.0465(14) 0.0392(13) -0.0078(12) -0.0010(12) 0.0005(10)
C4 0.0482(15) 0.0386(12) 0.0501(14) -0.0045(11) 0.0134(12) 0.0030(10)
C5 0.0403(13) 0.0385(12) 0.0409(12) -0.0020(10) 0.0066(10) -0.0008(9)
C6 0.0482(14) 0.0338(12) 0.0389(12) 0.0031(10) 0.0062(10) 0.0037(9)
C7 0.0356(12) 0.0386(12) 0.0370(11) -0.0026(10) 0.0015(10) 0.0032(9)
C8 0.0396(13) 0.0428(13) 0.0430(13) -0.0021(11) 0.0018(10) 0.0030(10)
C9 0.0505(15) 0.0582(16) 0.0432(14) 0.0058(13) 0.0017(12) 0.0107(12)
C10 0.0639(19) 0.077(2) 0.0447(15) 0.0014(16) -0.0083(14) 0.0008(14)
C11 0.087(2) 0.068(2) 0.069(2) -0.0174(18) -0.0184(18) -0.0148(17)
C12 0.076(2) 0.0456(15) 0.0625(18) -0.0130(14) -0.0107(15) 0.0013(13)
C13 0.0378(12) 0.0271(10) 0.0414(12) 0.0011(9) 0.0047(10) 0.0028(9)
C14 0.0436(14) 0.0559(15) 0.0420(13) 0.0070(12) 0.0053(11) 0.0023(11)
C15 0.0569(17) 0.0577(16) 0.0513(15) 0.0070(13) 0.0216(13) 0.0025(12)
C16 0.0458(15) 0.0426(14) 0.0736(18) -0.0047(11) 0.0220(14) -0.0042(12)
C17 0.0432(15) 0.0631(17) 0.0648(18) -0.0096(13) 0.0006(13) -0.0091(14)
C18 0.0435(14) 0.0618(16) 0.0414(13) -0.0065(12) 0.0042(11) -0.0008(11)
N5 0.0490(13) 0.0349(10) 0.0524(12) -0.0002(9) 0.0035(10) 0.0004(9)
O1 0.0670(13) 0.0566(12) 0.0860(15) -0.0006(10) -0.0077(11) -0.0247(11)
O2 0.0462(12) 0.0701(13) 0.1033(17) 0.0098(10) -0.0036(11) -0.0253(12)
O3 0.0554(11) 0.0468(10) 0.0789(13) 0.0029(9) 0.0145(10) -0.0116(9)
Ag2 0.06975(15) 0.03882(11) 0.04263(11) 0.00932(9) 0.00868(10) -0.00563(7)
P2 0.0415(3) 0.0350(3) 0.0331(3) 0.0060(2) 0.0000(2) -0.0023(2)
N3 0.0518(12) 0.0370(10) 0.0359(10) 0.0055(9) 0.0080(9) -0.0002(8)
N4 0.0549(12) 0.0373(10) 0.0375(10) 0.0090(9) 0.0035(9) -0.0009(8)
C19 0.0414(13) 0.0319(11) 0.0351(11) -0.0040(9) 0.0094(10) 0.0015(8)
C20 0.0528(15) 0.0391(12) 0.0435(13) 0.0118(11) 0.0069(11) -0.0017(10)
C21 0.0531(15) 0.0416(13) 0.0399(13) 0.0102(11) 0.0011(11) 0.0028(10)
C22 0.0446(14) 0.0408(12) 0.0413(12) 0.0059(10) 0.0153(11) 0.0006(10)
C23 0.0339(12) 0.0446(13) 0.0382(12) 0.0041(10) 0.0080(10) 0.0057(9)
C24 0.0429(14) 0.0450(13) 0.0404(12) -0.0036(11) 0.0050(11) -0.0047(10)
C25 0.0397(13) 0.0559(15) 0.0355(12) 0.0068(11) 0.0029(10) 0.0023(10)
C26 0.106(3) 0.0630(18) 0.0417(15) -0.0123(18) -0.0143(16) 0.0013(13)
C27 0.131(3) 0.095(3) 0.0457(18) -0.024(2) -0.022(2) -0.0008(18)
C28 0.086(2) 0.116(3) 0.0387(16) -0.011(2) -0.0148(16) 0.0131(18)
C29 0.109(3) 0.084(2) 0.059(2) 0.021(2) -0.003(2) 0.0264(18)
C30 0.088(2) 0.0589(18) 0.0502(16) 0.0185(16) -0.0011(16) 0.0041(13)
C31 0.0379(12) 0.0339(11) 0.0391(12) 0.0012(9) -0.0007(10) 0.0031(9)
C32 0.0450(16) 0.0501(16) 0.101(2) -0.0025(12) 0.0124(15) -0.0291(15)
C33 0.0511(18) 0.0581(18) 0.131(3) 0.0046(15) 0.0245(19) -0.0241(19)
C34 0.0396(15) 0.0589(18) 0.098(2) 0.0030(13) 0.0137(15) 0.0223(17)
C35 0.0469(16) 0.0601(17) 0.077(2) -0.0155(14) -0.0066(14) 0.0088(15)
C36 0.0521(16) 0.0412(13) 0.0574(15) -0.0056(12) -0.0013(12) -0.0035(11)
O4 0.0570(12) 0.0579(11) 0.0846(14) 0.0015(9) 0.0180(10) 0.0247(10)
O5 0.0800(15) 0.0818(15) 0.0767(14) 0.0109(12) -0.0008(11) 0.0417(12)
O6 0.0508(12) 0.0524(11) 0.0853(14) -0.0042(9) 0.0028(10) 0.0144(10)
N6 0.0558(14) 0.0401(11) 0.0516(12) 0.0052(10) 0.0084(11) 0.0075(9)

loop_
_atom_type_symbol
_atom_type_description
_atom_type_scat_dispersion_real
_atom_type_scat_dispersion_imag
_atom_type_scat_source
C C 0.0033 0.0016 'International Tables Vol C Tables 4.2.6.8 and 6.1.1.4'
H H 0.0000 0.0000 'International Tables Vol C Tables 4.2.6.8 and 6.1.1.4'
Ag Ag -0.8971 1.1015 'International Tables Vol C Tables 4.2.6.8 and 6.1.1.4'
N N 0.0061 0.0033 'International Tables Vol C Tables 4.2.6.8 and 6.1.1.4'
O O 0.0106 0.0060 'International Tables Vol C Tables 4.2.6.8 and 6.1.1.4'
P P 0.1023 0.0942 'International Tables Vol C Tables 4.2.6.8 and 6.1.1.4'

loop_
_geom_angle_atom_site_label_1
_geom_angle_atom_site_label_2
_geom_angle_atom_site_label_3
_geom_angle_site_symmetry_1
_geom_angle_site_symmetry_3
_geom_angle
_geom_angle_publ_flag
N1 Ag1 P1 3_665 . 153.01(5) yes
C7 P1 C13 . . 102.59(10) ?
C7 P1 C6 . . 103.57(10) ?
C13 P1 C6 . . 105.01(10) ?
C7 P1 Ag1 . . 116.83(7) ?
C13 P1 Ag1 . . 115.28(7) ?
C6 P1 Ag1 . . 112.13(8) ?
C4 N1 C3 . . 115.4(2) ?
C4 N1 Ag1 . 3_665 124.02(16) ?
C3 N1 Ag1 . 3_665 119.98(17) ?
C1 N2 C6 . . 126.68(19) ?
C1 N2 H2B . . 116.7 ?
C6 N2 H2B . . 116.7 ?
N2 C1 C2 . . 119.5(2) ?
N2 C1 C5 . . 124.2(2) ?
C2 C1 C5 . . 116.3(2) ?
C3 C2 C1 . . 120.0(2) ?
C3 C2 H2A . . 120.0 ?
C1 C2 H2A . . 120.0 ?
N1 C3 C2 . . 124.4(2) ?
N1 C3 H3A . . 117.8 ?
C2 C3 H3A . . 117.8 ?
N1 C4 C5 . . 125.0(2) ?
N1 C4 H4A . . 117.5 ?
C5 C4 H4A . . 117.5 ?
C4 C5 C1 . . 118.9(2) ?
C4 C5 H5A . . 120.5 ?
C1 C5 H5A . . 120.5 ?
N2 C6 P1 . . 113.85(16) ?
N2 C6 H6A . . 108.8 ?
P1 C6 H6A . . 108.8 ?
N2 C6 H6B . . 108.8 ?
P1 C6 H6B . . 108.8 ?
H6A C6 H6B . . 107.7 ?
C12 C7 C8 . . 118.3(2) ?
C12 C7 P1 . . 119.84(19) ?
C8 C7 P1 . . 121.53(17) ?
C9 C8 C7 . . 121.1(2) ?
C9 C8 H8A . . 119.5 ?
C7 C8 H8A . . 119.5 ?
C8 C9 C10 . . 119.9(3) ?
C8 C9 H9A . . 120.0 ?
C10 C9 H9A . . 120.0 ?
C11 C10 C9 . . 120.0(3) ?
C11 C10 H10A . . 120.0 ?
C9 C10 H10A . . 120.0 ?
C10 C11 C12 . . 120.5(3) ?
C10 C11 H11A . . 119.7 ?
C12 C11 H11A . . 119.7 ?
C7 C12 C11 . . 120.1(3) ?
C7 C12 H12A . . 119.9 ?
C11 C12 H12A . . 119.9 ?
C18 C13 C14 . . 117.8(2) ?
C18 C13 P1 . . 119.97(17) ?
C14 C13 P1 . . 122.13(18) ?
C15 C14 C13 . . 121.1(2) ?
C15 C14 H14A . . 119.5 ?
C13 C14 H14A . . 119.5 ?
C16 C15 C14 . . 120.3(2) ?
C16 C15 H15A . . 119.9 ?
C14 C15 H15A . . 119.9 ?
C17 C16 C15 . . 119.7(2) ?
C17 C16 H16A . . 120.1 ?
C15 C16 H16A . . 120.1 ?
C16 C17 C18 . . 120.1(3) ?
C16 C17 H17A . . 120.0 ?
C18 C17 H17A . . 120.0 ?
C13 C18 C17 . . 121.1(2) ?
C13 C18 H18A . . 119.5 ?
C17 C18 H18A . . 119.5 ?
O1 N5 O3 . . 121.4(2) ?
O1 N5 O2 . . 120.2(2) ?
O3 N5 O2 . . 118.4(2) ?
N3 Ag2 P2 3_777 . 149.81(5) yes
C31 P2 C25 . . 104.32(10) ?
C31 P2 C24 . . 103.55(10) ?
C25 P2 C24 . . 104.37(11) ?
C31 P2 Ag2 . . 112.09(7) ?
C25 P2 Ag2 . . 114.37(8) ?
C24 P2 Ag2 . . 116.81(8) ?
C22 N3 C21 . . 116.2(2) ?
C22 N3 Ag2 . 3_777 122.55(15) ?
C21 N3 Ag2 . 3_777 121.07(16) ?
C19 N4 C24 . . 124.83(19) ?
C19 N4 H4B . . 117.6 ?
C24 N4 H4B . . 117.6 ?
N4 C19 C23 . . 123.6(2) ?
N4 C19 C20 . . 119.7(2) ?
C23 C19 C20 . . 116.7(2) ?
C21 C20 C19 . . 119.6(2) ?
C21 C20 H20A . . 120.2 ?
C19 C20 H20A . . 120.2 ?
N3 C21 C20 . . 123.7(2) ?
N3 C21 H21A . . 118.2 ?
C20 C21 H21A . . 118.2 ?
N3 C22 C23 . . 124.6(2) ?
N3 C22 H22A . . 117.7 ?
C23 C22 H22A . . 117.7 ?
C22 C23 C19 . . 119.1(2) ?
C22 C23 H23A . . 120.5 ?
C19 C23 H23A . . 120.5 ?
N4 C24 P2 . . 113.48(16) ?
N4 C24 H24A . . 108.9 ?
P2 C24 H24A . . 108.9 ?
N4 C24 H24B . . 108.9 ?
P2 C24 H24B . . 108.9 ?
H24A C24 H24B . . 107.7 ?
C30 C25 C26 . . 117.8(2) ?
C30 C25 P2 . . 117.8(2) ?
C26 C25 P2 . . 124.3(2) ?
C27 C26 C25 . . 120.7(3) ?
C27 C26 H26A . . 119.6 ?
C25 C26 H26A . . 119.6 ?
C28 C27 C26 . . 120.7(3) ?
C28 C27 H27A . . 119.6 ?
C26 C27 H27A . . 119.6 ?
C27 C28 C29 . . 120.1(3) ?
C27 C28 H28A . . 120.0 ?
C29 C28 H28A . . 120.0 ?
C28 C29 C30 . . 119.6(3) ?
C28 C29 H29A . . 120.2 ?
C30 C29 H29A . . 120.2 ?
C25 C30 C29 . . 121.1(3) ?
C25 C30 H30A . . 119.4 ?
C29 C30 H30A . . 119.4 ?
C32 C31 C36 . . 118.0(2) ?
C32 C31 P2 . . 122.79(19) ?
C36 C31 P2 . . 119.20(18) ?
C33 C32 C31 . . 120.8(3) ?
C33 C32 H32A . . 119.6 ?
C31 C32 H32A . . 119.6 ?
C34 C33 C32 . . 120.9(3) ?
C34 C33 H33A . . 119.6 ?
C32 C33 H33A . . 119.6 ?
C33 C34 C35 . . 119.4(3) ?
C33 C34 H34A . . 120.3 ?
C35 C34 H34A . . 120.3 ?
C34 C35 C36 . . 120.5(3) ?
C34 C35 H35A . . 119.8 ?
C36 C35 H35A . . 119.8 ?
C35 C36 C31 . . 120.5(2) ?
C35 C36 H36A . . 119.8 ?
C31 C36 H36A . . 119.8 ?
O5 N6 O4 . . 121.1(2) ?
O5 N6 O6 . . 120.4(2) ?
O4 N6 O6 . . 118.6(2) ?

loop_
_geom_bond_atom_site_label_1
_geom_bond_atom_site_label_2
_geom_bond_site_symmetry_2
_geom_bond_distance
_geom_bond_publ_flag
Ag1 N1 3_665 2.2089(19) yes
Ag1 P1 . 2.3630(8) yes
Ag1 O2 . 2.636(2) yes
Ag1 O3 . 2.708(2) yes
P1 C7 . 1.820(2) ?
P1 C13 . 1.828(2) ?
P1 C6 . 1.870(2) ?
N1 C4 . 1.341(3) ?
N1 C3 . 1.343(3) ?
N1 Ag1 3_665 2.2089(19) ?
N2 C1 . 1.352(3) ?
N2 C6 . 1.436(3) ?
N2 H2B . 0.8601 ?
C1 C2 . 1.400(3) ?
C1 C5 . 1.406(3) ?
C2 C3 . 1.361(3) ?
C2 H2A . 0.9300 ?
C3 H3A . 0.9300 ?
C4 C5 . 1.369(3) ?
C4 H4A . 0.9300 ?
C5 H5A . 0.9300 ?
C6 H6A . 0.9700 ?
C6 H6B . 0.9700 ?
C7 C12 . 1.380(3) ?
C7 C8 . 1.386(3) ?
C8 C9 . 1.372(3) ?
C8 H8A . 0.9300 ?
C9 C10 . 1.374(4) ?
C9 H9A . 0.9300 ?
C10 C11 . 1.358(4) ?
C10 H10A . 0.9300 ?
C11 C12 . 1.391(4) ?
C11 H11A . 0.9300 ?
C12 H12A . 0.9300 ?
C13 C18 . 1.386(3) ?
C13 C14 . 1.395(3) ?
C14 C15 . 1.380(3) ?
C14 H14A . 0.9300 ?
C15 C16 . 1.378(4) ?
C15 H15A . 0.9300 ?
C16 C17 . 1.372(4) ?
C16 H16A . 0.9300 ?
C17 C18 . 1.392(4) ?
C17 H17A . 0.9300 ?
C18 H18A . 0.9300 ?
N5 O1 . 1.233(3) ?
N5 O3 . 1.246(2) ?
N5 O2 . 1.247(3) ?
Ag2 N3 3_777 2.1889(19) yes
Ag2 P2 . 2.3528(8) yes
Ag2 O4 . 2.635(2) yes
Ag2 O6 . 2.634(2) yes
P2 C31 . 1.822(2) ?
P2 C25 . 1.827(2) ?
P2 C24 . 1.856(2) ?
N3 C22 . 1.345(3) ?
N3 C21 . 1.346(3) ?
N3 Ag2 3_777 2.1889(19) ?
N4 C19 . 1.352(3) ?
N4 C24 . 1.436(3) ?
N4 H4B . 0.8591 ?
C19 C23 . 1.403(3) ?
C19 C20 . 1.406(3) ?
C20 C21 . 1.376(3) ?
C20 H20A . 0.9300 ?
C21 H21A . 0.9300 ?
C22 C23 . 1.370(3) ?
C22 H22A . 0.9300 ?
C23 H23A . 0.9300 ?
C24 H24A . 0.9700 ?
C24 H24B . 0.9700 ?
C25 C30 . 1.368(4) ?
C25 C26 . 1.385(4) ?
C26 C27 . 1.368(4) ?
C26 H26A . 0.9300 ?
C27 C28 . 1.350(5) ?
C27 H27A . 0.9300 ?
C28 C29 . 1.359(5) ?
C28 H28A . 0.9300 ?
C29 C30 . 1.388(4) ?
C29 H29A . 0.9300 ?
C30 H30A . 0.9300 ?
C31 C32 . 1.381(3) ?
C31 C36 . 1.387(3) ?
C32 C33 . 1.371(4) ?
C32 H32A . 0.9300 ?
C33 C34 . 1.363(4) ?
C33 H33A . 0.9300 ?
C34 C35 . 1.364(4) ?
C34 H34A . 0.9300 ?
C35 C36 . 1.381(4) ?
C35 H35A . 0.9300 ?
C36 H36A . 0.9300 ?
O4 N6 . 1.244(3) ?
O5 N6 . 1.228(3) ?
O6 N6 . 1.251(3) ?

loop_
_geom_hbond_atom_site_label_D
_geom_hbond_atom_site_label_H
_geom_hbond_atom_site_label_A
_geom_hbond_site_symmetry_A
_geom_hbond_distance_DH
_geom_hbond_distance_HA
_geom_hbond_distance_DA
_geom_hbond_angle_DHA
N2 H2B O1 2_645 0.86 2.22 3.078(3) 171.7
N2 H2B O2 2_645 0.86 2.49 3.120(3) 131.1
N4 H4B O6 2_746 0.86 2.12 2.941(3) 158.4
C24 H24A O3 4_576 0.97 2.46 3.365(3) 155.2
